data_7113841
loop_
_publ_author_name
'Yamada, Jun-ichi'
'Toita, Takashi'
'Akutsu, Hiroki'
'Nakatsuji, Shin'ichi'
'Nishikawa, Hiroyuki'
'Ikemoto, Isao'
'Kikuchi, Koichi'
'Choi, Eun S.'
'Graf, David'
'Brooks, James S.'

_publ_section_title
;
 A new organic superconductor, \b-(BDA-TTP)2GaCl4 [BDA-TTP =
 2,5-(1,3-dithian-2-ylidene)-1,3,4,6-tetrathiapentalene]
;
_journal_coden_ASTM CHCOFS
_journal_issue 17
_journal_name_full
;
 Chemical Communications (Cambridge, United Kingdom)
;
_journal_page_first 2230
_journal_page_last 2231
_journal_paper_doi 10.1039/b306314c
_journal_year 2003
_chemical_compound_source 'synthesized by the authors'
_chemical_formula_moiety '2(C12 H12 S8), (Ga Cl4)'
_chemical_formula_sum 'C24 H24 Cl4 Ga S16'
_chemical_formula_weight 1036.95
_space_group_IT_number 14
_symmetry_cell_setting monoclinic
_symmetry_Int_Tables_number 14
_symmetry_space_group_name_Hall '-P 2yab'
_symmetry_space_group_name_H-M 'P 1 21/a 1'
_audit_creation_date 2003-05-15
_audit_creation_method 'by teXsan for Windows v1.06'
_cell_angle_alpha 90
_cell_angle_beta 91.1990(4)
_cell_angle_gamma 90
_cell_formula_units_Z 4
_cell_length_a 12.4693(11)
_cell_length_b 38.768(5)
_cell_length_c 7.7351(2)
_cell_measurement_reflns_used 0
_cell_measurement_temperature 298
_cell_measurement_theta_max 0.0
_cell_measurement_theta_min 0.0
_cell_volume 3738.4(6)
_computing_cell_refinement 'MSC/AFC Diffractometer Control'
_computing_data_collection 'MSC/AFC Diffractometer Control'
_computing_data_reduction 'teXsan for Windows version 1.06'
_computing_publication_material 'teXsan for Windows version 1.06'
_computing_structure_refinement 'CRYSTALS (Watkin et al 2001)'
_computing_structure_solution
;
SIR92 (Altomare, et. al. 1994)
;
_diffrn_ambient_temperature 298
_diffrn_measured_fraction_theta_full 0.987
_diffrn_measured_fraction_theta_max 0.974
_diffrn_measurement_device 'Rigaku AFC7'
_diffrn_measurement_method CCD
_diffrn_orient_matrix_UB_11 0.00000
_diffrn_orient_matrix_UB_12 0.00000
_diffrn_orient_matrix_UB_13 0.00000
_diffrn_orient_matrix_UB_21 0.00000
_diffrn_orient_matrix_UB_22 0.00000
_diffrn_orient_matrix_UB_23 0.00000
_diffrn_orient_matrix_UB_31 0.00000
_diffrn_orient_matrix_UB_32 0.00000
_diffrn_orient_matrix_UB_33 0.00000
_diffrn_radiation_detector 'Quantum CCD'
_diffrn_radiation_monochromator graphite
_diffrn_radiation_source 'Rigaku rotating anode'
_diffrn_radiation_type 'Mo K\a'
_diffrn_radiation_wavelength 0.7107
_diffrn_reflns_av_R_equivalents 0.051
_diffrn_reflns_av_sigmaI/netI 0.020
_diffrn_reflns_limit_h_max 0
_diffrn_reflns_limit_h_min -16
_diffrn_reflns_limit_k_max 0
_diffrn_reflns_limit_k_min -50
_diffrn_reflns_limit_l_max 10
_diffrn_reflns_limit_l_min -9
_diffrn_reflns_number 8487
_diffrn_reflns_reduction_process 'Lp corrections applied'
_diffrn_reflns_theta_full 24.473
_diffrn_reflns_theta_max 27.51
_diffrn_reflns_theta_min 0.52
_diffrn_standards_decay_% 0.00
_diffrn_standards_interval_count 0
_diffrn_standards_number 0
_exptl_absorpt_coefficient_mu 1.937
_exptl_absorpt_correction_T_max 1.130
_exptl_absorpt_correction_T_min 0.501
_exptl_absorpt_correction_type empirical
_exptl_absorpt_process_details
;
HIGASHI, T. (1995). Abscor - Empirical Absorption Correction,
Rigaku Corporation, Tokyo, Japan.
;
_exptl_crystal_colour black
_exptl_crystal_density_diffrn 1.842
_exptl_crystal_density_meas ?
_exptl_crystal_description 'elongated plate'
_exptl_crystal_F_000 2092.00
_exptl_crystal_size_max 0.50
_exptl_crystal_size_mid 0.20
_exptl_crystal_size_min 0.03
_refine_diff_density_max 0.569
_refine_diff_density_min -0.525
_refine_ls_extinction_method none
_refine_ls_goodness_of_fit_ref 1.1052
_refine_ls_hydrogen_treatment refxyz
_refine_ls_matrix_type full
_refine_ls_number_constraints 0
_refine_ls_number_parameters 478
_refine_ls_number_reflns 5603
_refine_ls_number_restraints 0
_refine_ls_R_factor_all 0.0920
_refine_ls_R_factor_gt 0.0547
_refine_ls_shift/su_max 0.001226
_refine_ls_structure_factor_coef F
_refine_ls_weighting_details
;
Method = Prince modified Chebychev polynomial, (Watkin, 1994)
W = [weight] * [1-(deltaF/6*sigmaF)^2]^2

4.69 -0.513 2.80
;
_refine_ls_weighting_scheme calc
_refine_ls_wR_factor_all 0.0638
_refine_ls_wR_factor_ref 0.0534
_reflns_number_gt 5603
_reflns_number_total 8344
_reflns_threshold_expression I>3.00\s(I)
_cod_duplicate_entry 7103887
_cod_data_source_file b306314c.txt
_cod_data_source_block (BDA-TTP)2GaCl4
_cod_depositor_comments
;
The following automatic conversions were performed:

'_exptl_crystal_density_meas' value 'not measured' was changed to '?'
- the value is perceived as not measured.

Automatic conversion script
Id: cif_fix_values 3008 2015-01-20 13:52:24Z robertas 
;
_cod_original_sg_symbol_H-M 'P 21/a     '
_cod_original_formula_sum 'C24 H24 Cl4 Ga S16 '
_cod_database_code 7113841

loop_
_symmetry_equiv_pos_as_xyz
'   +x,   +y,   +z'
'1/2-x,1/2+y,   -z'
'   -x,   -y,   -z'
'1/2+x,1/2-y,   +z'

loop_
_atom_site_label
_atom_site_type_symbol
_atom_site_fract_x
_atom_site_fract_y
_atom_site_fract_z
_atom_site_U_iso_or_equiv
_atom_site_occupancy
_atom_site_adp_type
Ga1 Ga 0.60967(4) -0.251246(13) 0.61941(7) 0.0375 1.0000 Uani
Cl1 Cl 0.70004(12) -0.27853(4) 0.8186(2) 0.0636 1.0000 Uani
Cl2 Cl 0.51848(14) -0.28865(5) 0.4715(3) 0.0864 1.0000 Uani
Cl3 Cl 0.50693(13) -0.21372(4) 0.7409(2) 0.0710 1.0000 Uani
Cl4 Cl 0.71789(13) -0.22425(4) 0.4520(2) 0.0649 1.0000 Uani
S1 S 0.04411(9) 0.13631(3) 1.07511(17) 0.0387 1.0000 Uani
S2 S 0.28645(9) 0.15077(3) 1.09096(16) 0.0376 1.0000 Uani
S3 S 0.09323(8) 0.05921(3) 0.98706(16) 0.0348 1.0000 Uani
S4 S 0.32866(8) 0.07376(3) 0.99561(16) 0.0350 1.0000 Uani
S5 S 0.13708(8) -0.01368(3) 0.85679(16) 0.0355 1.0000 Uani
S6 S 0.37217(8) 0.00050(3) 0.86829(16) 0.0347 1.0000 Uani
S7 S 0.17731(9) -0.09031(3) 0.77989(19) 0.0442 1.0000 Uani
S8 S 0.42122(9) -0.07547(3) 0.7818(2) 0.0469 1.0000 Uani
S9 S 0.53721(8) 0.13573(3) 0.83058(16) 0.0360 1.0000 Uani
S10 S 0.77837(9) 0.15209(3) 0.82724(16) 0.0364 1.0000 Uani
S11 S 0.58849(8) 0.05920(3) 0.73438(16) 0.0328 1.0000 Uani
S12 S 0.82357(8) 0.07460(3) 0.74483(16) 0.0338 1.0000 Uani
S13 S 0.63576(8) -0.01380(3) 0.60866(16) 0.0350 1.0000 Uani
S14 S 0.86991(8) 0.00189(3) 0.61550(16) 0.0344 1.0000 Uani
S15 S 0.67976(9) -0.08969(3) 0.5210(2) 0.0491 1.0000 Uani
S16 S 0.92384(9) -0.07381(3) 0.53184(19) 0.0445 1.0000 Uani
C1 C 0.0421(4) 0.17923(13) 0.9848(8) 0.0478 1.0000 Uani
C2 C 0.1323(5) 0.20243(13) 1.0525(9) 0.0519 1.0000 Uani
C3 C 0.2412(4) 0.19081(13) 0.9928(7) 0.0464 1.0000 Uani
C4 C 0.1769(3) 0.12336(11) 1.0449(6) 0.0303 1.0000 Uani
C5 C 0.1972(3) 0.09000(11) 1.0117(6) 0.0303 1.0000 Uani
C6 C 0.1793(3) 0.0272(1) 0.9178(6) 0.0308 1.0000 Uani
C7 C 0.2861(3) 0.0336(1) 0.9232(6) 0.0303 1.0000 Uani
C8 C 0.2679(3) -0.02906(11) 0.8291(6) 0.0314 1.0000 Uani
C9 C 0.2876(3) -0.06278(11) 0.7863(6) 0.0328 1.0000 Uani
C10 C 0.2219(4) -0.12833(13) 0.6670(7) 0.0407 1.0000 Uani
C11 C 0.3316(4) -0.14090(12) 0.7229(7) 0.0380 1.0000 Uani
C12 C 0.4222(4) -0.11697(13) 0.6757(7) 0.0388 1.0000 Uani
C13 C 0.5302(4) 0.17849(13) 0.7380(8) 0.0451 1.0000 Uani
C14 C 0.6188(5) 0.20269(13) 0.7966(8) 0.0491 1.0000 Uani
C15 C 0.7279(4) 0.19210(12) 0.7343(7) 0.0430 1.0000 Uani
C16 C 0.6704(3) 0.1237(1) 0.7899(5) 0.0275 1.0000 Uani
C17 C 0.6912(3) 0.0903(1) 0.7583(5) 0.0274 1.0000 Uani
C18 C 0.6762(3) 0.0274(1) 0.6664(6) 0.0298 1.0000 Uani
C19 C 0.7822(3) 0.0345(1) 0.6707(5) 0.0289 1.0000 Uani
C20 C 0.7676(3) -0.02859(11) 0.5774(6) 0.0324 1.0000 Uani
C21 C 0.7883(3) -0.06186(11) 0.5337(6) 0.0324 1.0000 Uani
C22 C 0.7270(4) -0.12819(13) 0.4138(7) 0.0398 1.0000 Uani
C23 C 0.8379(4) -0.13943(13) 0.4694(7) 0.0401 1.0000 Uani
C24 C 0.9254(4) -0.11506(12) 0.4207(7) 0.0381 1.0000 Uani
H1 H 0.048(4) 0.1750(14) 0.850(6) 0.0507 1.0000 Uiso
H2 H -0.021(4) 0.1861(14) 1.011(6) 0.0507 1.0000 Uiso
H3 H 0.133(4) 0.2243(15) 0.992(6) 0.0507 1.0000 Uiso
H4 H 0.126(4) 0.2064(14) 1.180(6) 0.0507 1.0000 Uiso
H5 H 0.291(4) 0.2072(15) 1.018(6) 0.0507 1.0000 Uiso
H6 H 0.235(4) 0.1866(14) 0.871(6) 0.0507 1.0000 Uiso
H7 H 0.173(4) -0.1448(15) 0.696(6) 0.0507 1.0000 Uiso
H8 H 0.216(4) -0.1254(14) 0.557(6) 0.0507 1.0000 Uiso
H9 H 0.335(4) -0.1462(14) 0.840(6) 0.0507 1.0000 Uiso
H10 H 0.342(4) -0.1636(15) 0.667(6) 0.0507 1.0000 Uiso
H11 H 0.423(4) -0.1105(14) 0.550(6) 0.0507 1.0000 Uiso
H12 H 0.491(4) -0.1265(14) 0.708(5) 0.0507 1.0000 Uiso
H13 H 0.519(4) 0.1750(14) 0.623(6) 0.0507 1.0000 Uiso
H14 H 0.462(4) 0.1866(14) 0.774(6) 0.0507 1.0000 Uiso
H15 H 0.604(4) 0.2257(15) 0.746(5) 0.0507 1.0000 Uiso
H16 H 0.629(4) 0.2048(14) 0.919(6) 0.0507 1.0000 Uiso
H17 H 0.783(4) 0.2088(15) 0.772(5) 0.0507 1.0000 Uiso
H18 H 0.735(4) 0.1913(14) 0.610(6) 0.0507 1.0000 Uiso
H19 H 0.674(4) -0.1436(14) 0.459(6) 0.0507 1.0000 Uiso
H20 H 0.720(4) -0.1250(14) 0.293(6) 0.0507 1.0000 Uiso
H21 H 0.839(4) -0.1432(14) 0.601(6) 0.0507 1.0000 Uiso
H22 H 0.849(4) -0.1643(15) 0.414(6) 0.0507 1.0000 Uiso
H23 H 0.921(4) -0.1105(14) 0.301(6) 0.0507 1.0000 Uiso
H24 H 0.995(4) -0.1231(14) 0.446(5) 0.0507 1.0000 Uiso

loop_
_atom_site_aniso_label
_atom_site_aniso_U_11
_atom_site_aniso_U_22
_atom_site_aniso_U_33
_atom_site_aniso_U_23
_atom_site_aniso_U_13
_atom_site_aniso_U_12
Ga1 0.0331(2) 0.0323(2) 0.0471(3) -0.0008(2) 0.0034(2) -0.0000(2)
Cl1 0.0636(9) 0.0499(8) 0.077(1) 0.0182(7) -0.0091(7) 0.0092(6)
Cl2 0.063(1) 0.0974(13) 0.0992(13) -0.0416(11) 0.0047(9) -0.0369(9)
Cl3 0.0649(9) 0.068(1) 0.0805(11) -0.0069(8) 0.0123(8) 0.0306(8)
Cl4 0.0676(9) 0.0490(8) 0.079(1) 0.0125(7) 0.0252(8) -0.0086(7)
S1 0.0289(5) 0.0353(6) 0.0520(7) 0.0008(5) 0.0065(5) 0.0006(4)
S2 0.0305(5) 0.0323(6) 0.0502(7) -0.0028(5) 0.0016(5) -0.0038(4)
S3 0.0221(5) 0.0282(5) 0.0543(7) 0.0026(5) 0.0029(5) -0.0018(4)
S4 0.0223(5) 0.0284(5) 0.0541(7) -0.0007(5) -0.0013(5) -0.0027(4)
S5 0.0221(5) 0.0281(5) 0.0561(7) -0.0011(5) -0.0010(5) -0.0024(4)
S6 0.0221(5) 0.0283(5) 0.0537(7) -0.0003(5) 0.0019(5) -0.0022(4)
S7 0.0262(5) 0.0322(6) 0.0742(9) -0.0089(6) 0.0037(5) -0.0032(4)
S8 0.0244(5) 0.0364(6) 0.0799(9) -0.0104(6) 0.0006(6) -0.0002(4)
S9 0.0269(5) 0.0316(5) 0.0497(7) -0.0012(5) 0.0049(5) 0.0021(4)
S10 0.0291(5) 0.0303(5) 0.0496(7) -0.0040(5) 0.0007(5) -0.0051(4)
S11 0.0224(5) 0.0243(5) 0.0519(7) -0.0013(4) 0.0040(4) 0.0004(4)
S12 0.0226(5) 0.0271(5) 0.0516(7) -0.0020(5) -0.0002(4) -0.0012(4)
S13 0.0243(5) 0.0265(5) 0.0541(7) -0.0031(5) 0.0012(5) -0.0007(4)
S14 0.0219(5) 0.0276(5) 0.0538(7) -0.0030(5) 0.0036(5) 0.0006(4)
S15 0.0270(6) 0.0338(6) 0.087(1) -0.0160(6) 0.0064(6) -0.0022(4)
S16 0.0260(5) 0.0336(6) 0.0739(9) -0.0115(6) 0.0010(5) 0.0020(4)
C1 0.045(3) 0.037(2) 0.061(3) 0.006(2) 0.001(2) 0.013(2)
C2 0.056(3) 0.028(2) 0.072(4) -0.003(2) 0.004(3) 0.003(2)
C3 0.053(3) 0.033(2) 0.053(3) 0.000(2) 0.003(2) -0.013(2)
C4 0.0255(19) 0.0262(19) 0.039(2) -0.0003(17) 0.0032(17) 0.0005(16)
C5 0.0238(18) 0.031(2) 0.036(2) 0.0038(17) 0.0021(17) 0.0006(16)
C6 0.028(2) 0.0249(19) 0.039(2) 0.0063(17) 0.0005(17) -0.0036(16)
C7 0.028(2) 0.0254(19) 0.037(2) -0.0000(17) 0.0022(17) -0.0008(16)
C8 0.0229(19) 0.030(2) 0.042(2) 0.0037(18) -0.0011(17) -0.0008(16)
C9 0.028(2) 0.030(2) 0.040(2) 0.0028(18) -0.0007(18) -0.0020(16)
C10 0.042(2) 0.040(3) 0.040(3) 0.001(2) -0.001(2) -0.003(2)
C11 0.041(2) 0.033(2) 0.040(3) 0.001(2) 0.003(2) 0.0020(19)
C12 0.031(2) 0.042(2) 0.043(3) 0.001(2) 0.003(2) 0.0052(19)
C13 0.045(3) 0.034(2) 0.056(3) 0.005(2) -0.003(2) 0.013(2)
C14 0.056(3) 0.027(2) 0.064(3) -0.005(2) -0.003(3) 0.004(2)
C15 0.056(3) 0.030(2) 0.044(3) 0.002(2) 0.010(2) -0.004(2)
C16 0.0265(19) 0.0261(19) 0.030(2) 0.0001(16) 0.0042(16) 0.0024(15)
C17 0.0235(18) 0.0263(19) 0.033(2) 0.0016(16) 0.0044(16) -0.0008(15)
C18 0.0255(19) 0.0249(19) 0.039(2) -0.0013(17) 0.0023(17) -0.0033(15)
C19 0.0285(19) 0.0231(18) 0.035(2) 0.0031(17) 0.0025(17) 0.0010(15)
C20 0.027(2) 0.028(2) 0.042(2) 0.0027(18) -0.0001(18) 0.0032(16)
C21 0.030(2) 0.030(2) 0.037(2) -0.0024(18) 0.0014(17) 0.0033(16)
C22 0.035(2) 0.038(2) 0.046(3) -0.004(2) -0.001(2) 0.0020(19)
C23 0.038(2) 0.036(2) 0.046(3) 0.002(2) -0.001(2) 0.0023(19)
C24 0.035(2) 0.036(2) 0.043(3) 0.004(2) 0.004(2) 0.0049(19)

loop_
_atom_type_symbol
_atom_type_oxidation_number
_atom_type_number_in_cell
_atom_type_scat_dispersion_real
_atom_type_scat_dispersion_imag
_atom_type_scat_source
C 0 96 0.002 0.002
;International Tables for Crystallography
(1992, Vol. C, Table 6.1.1.2)
;
H 0 96 0.000 0.000
;International Tables for Crystallography
(1992, Vol. C, Table 6.1.1.2)
;
S 0 64 0.110 0.124
;International Tables for Crystallography
(1992, Vol. C, Table 6.1.1.2)
;
Cl 0 16 0.132 0.159
;International Tables for Crystallography
(1992, Vol. C, Tables 4.2.6.8 and 6.1.1.1)
;
Ga 0 4 0.163 1.609
;International Tables for Crystallography
(1992, Vol. C, Tables 4.2.6.8 and 6.1.1.1)
;

loop_
_geom_angle_atom_site_label_1
_geom_angle_atom_site_label_2
_geom_angle_atom_site_label_3
_geom_angle
_geom_angle_publ_flag
Cl1 Ga1 Cl2 108.04(8) yes
Cl1 Ga1 Cl3 108.86(7) yes
Cl2 Ga1 Cl3 111.82(8) yes
Cl1 Ga1 Cl4 109.93(7) yes
Cl2 Ga1 Cl4 109.67(8) yes
Cl3 Ga1 Cl4 108.50(7) yes
C1 S1 C4 102.6(2) yes
C3 S2 C4 101.5(2) yes
C5 S3 C6 93.40(19) yes
C5 S4 C7 93.7(2) yes
C6 S5 C8 93.8(2) yes
C7 S6 C8 93.8(2) yes
C9 S7 C10 105.3(2) yes
C9 S8 C12 106.1(2) yes
C13 S9 C16 102.1(2) yes
C15 S10 C16 102.2(2) yes
C17 S11 C18 93.24(19) yes
C17 S12 C19 93.28(19) yes
C18 S13 C20 93.9(2) yes
C19 S14 C20 94.14(19) yes
C21 S15 C22 106.1(2) yes
C21 S16 C24 104.9(2) yes
S1 C1 C2 114.1(4) yes
S1 C1 H1 103.9(29) no
C2 C1 H1 111.3(28) no
S1 C1 H2 101.5(36) no
C2 C1 H2 114.4(35) no
H1 C1 H2 110.9(40) no
C1 C2 C3 112.3(5) yes
C1 C2 H3 111.5(29) no
C3 C2 H3 95.2(29) no
C1 C2 H4 110.7(30) no
C3 C2 H4 116.0(29) no
H3 C2 H4 110.2(43) no
S2 C3 C2 113.7(4) yes
S2 C3 H5 107.4(33) no
C2 C3 H5 110.1(32) no
S2 C3 H6 106.7(32) no
C2 C3 H6 107.0(30) no
H5 C3 H6 112.0(42) no
S1 C4 S2 122.1(2) yes
S1 C4 C5 118.9(3) yes
S2 C4 C5 118.1(3) yes
S3 C5 S4 115.6(2) yes
S3 C5 C4 122.0(3) yes
S4 C5 C4 122.4(3) yes
S3 C6 S5 123.5(2) yes
S3 C6 C7 118.2(3) yes
S5 C6 C7 118.1(3) yes
S4 C7 S6 123.9(2) yes
S4 C7 C6 118.0(3) yes
S6 C7 C6 118.0(3) yes
S5 C8 S6 116.4(2) yes
S5 C8 C9 121.7(3) yes
S6 C8 C9 121.9(3) yes
S7 C9 S8 125.6(3) yes
S7 C9 C8 116.5(3) yes
S8 C9 C8 116.8(3) yes
S7 C10 C11 114.3(3) yes
S7 C10 H7 103.7(32) no
C11 C10 H7 107.8(32) no
S7 C10 H8 110.5(37) no
C11 C10 H8 112.7(34) no
H7 C10 H8 107.1(45) no
C10 C11 C12 114.3(4) yes
C10 C11 H9 111.9(31) no
C12 C11 H9 110.7(32) no
C10 C11 H10 106.9(28) no
C12 C11 H10 109.6(28) no
H9 C11 H10 102.7(43) no
S8 C12 C11 115.1(3) yes
S8 C12 H11 102.7(30) no
C11 C12 H11 114.1(28) no
S8 C12 H12 103.9(31) no
C11 C12 H12 111.5(31) no
H11 C12 H12 108.6(38) no
S9 C13 C14 114.9(4) yes
S9 C13 H13 104.8(36) no
C14 C13 H13 119.2(34) no
S9 C13 H14 103.0(31) no
C14 C13 H14 111.2(31) no
H13 C13 H14 101.9(41) no
C13 C14 C15 113.2(4) yes
C13 C14 H15 108.1(28) no
C15 C14 H15 106.4(28) no
C13 C14 H16 115.7(32) no
C15 C14 H16 103.4(31) no
H15 C14 H16 109.7(43) no
S10 C15 C14 114.4(4) yes
S10 C15 H17 102.4(30) no
C14 C15 H17 110.6(29) no
S10 C15 H18 109.2(32) no
C14 C15 H18 115.1(29) no
H17 C15 H18 103.9(40) no
S9 C16 S10 121.9(2) yes
S9 C16 C17 118.3(3) yes
S10 C16 C17 118.8(3) yes
S11 C17 S12 115.8(2) yes
S11 C17 C16 122.3(3) yes
S12 C17 C16 121.9(3) yes
S11 C18 S13 123.4(2) yes
S11 C18 C19 118.1(3) yes
S13 C18 C19 118.3(3) yes
S12 C19 S14 123.5(2) yes
S12 C19 C18 118.4(3) yes
S14 C19 C18 117.9(3) yes
S13 C20 S14 115.7(2) yes
S13 C20 C21 121.7(3) yes
S14 C20 C21 122.6(3) yes
S15 C21 S16 126.0(3) yes
S15 C21 C20 116.9(3) yes
S16 C21 C20 116.2(3) yes
S15 C22 C23 114.5(3) yes
S15 C22 H19 96.6(31) no
C23 C22 H19 110.5(30) no
S15 C22 H20 108.7(33) no
C23 C22 H20 112.8(30) no
H19 C22 H20 112.7(41) no
C22 C23 C24 114.6(4) yes
C22 C23 H21 108.5(27) no
C24 C23 H21 110.2(28) no
C22 C23 H22 106.1(25) no
C24 C23 H22 111.4(26) no
H21 C23 H22 105.7(38) no
S16 C24 C23 114.9(3) yes
S16 C24 H23 107.4(33) no
C23 C24 H23 109.8(31) no
S16 C24 H24 102.3(32) no
C23 C24 H24 114.2(33) no
H23 C24 H24 107.6(40) no

loop_
_geom_bond_atom_site_label_1
_geom_bond_atom_site_label_2
_geom_bond_distance
_geom_bond_publ_flag
Ga1 Cl1 2.1655(15) yes
Ga1 Cl2 2.1566(16) yes
Ga1 Cl3 2.1657(15) yes
Ga1 Cl4 2.1603(15) yes
S1 C1 1.804(5) yes
S1 C4 1.751(4) yes
S2 C3 1.813(5) yes
S2 C4 1.761(4) yes
S3 C5 1.770(4) yes
S3 C6 1.734(4) yes
S4 C5 1.763(4) yes
S4 C7 1.733(4) yes
S5 C6 1.732(4) yes
S5 C8 1.754(4) yes
S6 C7 1.732(4) yes
S6 C8 1.755(4) yes
S7 C9 1.740(4) yes
S7 C10 1.807(5) yes
S8 C9 1.739(4) yes
S8 C12 1.806(5) yes
S9 C13 1.807(5) yes
S9 C16 1.759(4) yes
S10 C15 1.817(5) yes
S10 C16 1.758(4) yes
S11 C17 1.767(4) yes
S11 C18 1.737(4) yes
S12 C17 1.764(4) yes
S12 C19 1.732(4) yes
S13 C18 1.731(4) yes
S13 C20 1.762(4) yes
S14 C19 1.731(4) yes
S14 C20 1.759(4) yes
S15 C21 1.732(4) yes
S15 C22 1.812(5) yes
S16 C21 1.753(4) yes
S16 C24 1.816(5) yes
C1 C2 1.524(8) yes
C1 H1 1.06(4) no
C1 H2 0.86(5) no
C2 C3 1.512(8) yes
C2 H3 0.97(5) no
C2 H4 1.00(4) no
C3 H5 0.91(5) no
C3 H6 0.96(4) no
C4 C5 1.344(6) yes
C6 C7 1.355(6) yes
C8 C9 1.372(6) yes
C10 C11 1.507(7) yes
C10 H7 0.91(5) no
C10 H8 0.86(4) no
C11 C12 1.513(7) yes
C11 H9 0.93(4) no
C11 H10 0.99(5) no
C12 H11 1.01(4) no
C12 H12 0.96(5) no
C13 C14 1.512(7) yes
C13 H13 0.91(4) no
C13 H14 0.95(5) no
C14 C15 1.510(8) yes
C14 H15 0.99(5) no
C14 H16 0.96(4) no
C15 H17 0.98(5) no
C15 H18 0.97(4) no
C16 C17 1.344(6) yes
C18 C19 1.350(6) yes
C20 C21 1.360(6) yes
C22 C23 1.503(6) yes
C22 H19 0.96(5) no
C22 H20 0.94(4) no
C23 C24 1.498(7) yes
C23 H21 1.03(4) no
C23 H22 1.06(5) no
C24 H23 0.94(4) no
C24 H24 0.94(5) no
